data_2222310
loop_
_publ_author_name
'Lu, Xiao-Ping'
'Zhu, Miao-Li'
'Lu, Li-Ping'

_publ_section_title
;(\m-Acetato){\m-1,3-bis[2-(2-oxidobenzylideneamino)ethyl]-2-(2-oxidophenyl)-1,3-imidazolidine}dizinc(II)
 ethanol disolvate dihydrate
;
_journal_coeditor_code HB2964
_journal_issue 7
_journal_name_full 'Acta Crystallographica Section E'
_journal_page_first m729
_journal_page_last m730
_journal_paper_doi 10.1107/S1600536809020716
_journal_volume 65
_journal_year 2009
_chemical_formula_iupac '[Zn2 (C27 H27 N4 O3) (C2 H3 O2)], 2C H6 O, 2H2 O'
_chemical_formula_moiety ' C29 H30 N4 O5 Zn2, 2(C2 H6 O), 2(H2 O)'
_chemical_formula_sum 'C33 H46 N4 O9 Zn2'
_chemical_formula_weight 773.48
_chemical_name_systematic
;
(\m-Acetato){\m-1,3-bis[2-(2-oxidobenzylideneamino)ethyl]-2-(2-oxidophenyl)-
1,3-imidazolidine}dizinc(II) ethanol disolvate dihydrate
;
_space_group_IT_number 2
_symmetry_cell_setting triclinic
_symmetry_space_group_name_Hall '-P 1'
_symmetry_space_group_name_H-M 'P -1'
_atom_sites_solution_hydrogens geom
_atom_sites_solution_primary direct
_atom_sites_solution_secondary difmap
_audit_creation_method SHELXL-97
_cell_angle_alpha 91.972(6)
_cell_angle_beta 93.944(5)
_cell_angle_gamma 110.833(5)
_cell_formula_units_Z 2
_cell_length_a 10.140(3)
_cell_length_b 11.540(4)
_cell_length_c 16.066(5)
_cell_measurement_reflns_used 4728
_cell_measurement_temperature 298(2)
_cell_measurement_theta_max 26.46
_cell_measurement_theta_min 2.15
_cell_volume 1749.4(10)
_computing_cell_refinement 'SAINT (Bruker, 2000)'
_computing_data_collection 'SMART (Bruker, 2000)'
_computing_data_reduction 'SAINT (Bruker, 2000)'
_computing_molecular_graphics 'SHELXTL/PC (Sheldrick, 2008)'
_computing_publication_material 'SHELXTL/PC (Sheldrick, 2008)'
_computing_structure_refinement 'SHELXL97 (Sheldrick, 2008)'
_computing_structure_solution 'SHELXS97 (Sheldrick, 2008)'
_diffrn_ambient_temperature 298(2)
_diffrn_measured_fraction_theta_full 26.46
_diffrn_measured_fraction_theta_max 0.966
_diffrn_measurement_device_type 'SMART 1K CCD'
_diffrn_measurement_method '\w scans'
_diffrn_radiation_monochromator graphite
_diffrn_radiation_source 'fine-focus sealed tube'
_diffrn_radiation_type MoK\a
_diffrn_radiation_wavelength 0.71073
_diffrn_reflns_av_R_equivalents 0.0182
_diffrn_reflns_av_sigmaI/netI 0.0356
_diffrn_reflns_limit_h_max 11
_diffrn_reflns_limit_h_min -12
_diffrn_reflns_limit_k_max 10
_diffrn_reflns_limit_k_min -13
_diffrn_reflns_limit_l_max 17
_diffrn_reflns_limit_l_min -19
_diffrn_reflns_number 8975
_diffrn_reflns_theta_full 25.00
_diffrn_reflns_theta_max 25.00
_diffrn_reflns_theta_min 1.89
_diffrn_standards_number 0
_exptl_absorpt_coefficient_mu 1.429
_exptl_absorpt_correction_T_max 0.958
_exptl_absorpt_correction_T_min 0.744
_exptl_absorpt_correction_type multi-scan
_exptl_absorpt_process_details '(SADABS;Bruker, 2000)'
_exptl_crystal_colour colourless
_exptl_crystal_density_diffrn 1.468
_exptl_crystal_density_method 'not measured'
_exptl_crystal_description block
_exptl_crystal_F_000 808
_exptl_crystal_size_max 0.22
_exptl_crystal_size_mid 0.20
_exptl_crystal_size_min 0.03
_refine_diff_density_max 0.824
_refine_diff_density_min -0.598
_refine_ls_extinction_method none
_refine_ls_goodness_of_fit_ref 1.085
_refine_ls_hydrogen_treatment constr
_refine_ls_matrix_type full
_refine_ls_number_parameters 437
_refine_ls_number_reflns 5943
_refine_ls_number_restraints 14
_refine_ls_restrained_S_all 1.085
_refine_ls_R_factor_all 0.0552
_refine_ls_R_factor_gt 0.0454
_refine_ls_shift/su_max 0.009
_refine_ls_shift/su_mean 0.001
_refine_ls_structure_factor_coef Fsqd
_refine_ls_weighting_details 'calc w=1/[\s^2^(Fo^2^)+(0.0929P)^2^+0.4983P] where P=(Fo^2^+2Fc^2^)/3'
_refine_ls_weighting_scheme calc
_refine_ls_wR_factor_gt 0.1295
_refine_ls_wR_factor_ref 0.1512
_reflns_number_gt 4785
_reflns_number_total 5943
_reflns_threshold_expression I>2\s(I)
_cod_data_source_file hb2964.cif
_cod_data_source_block I
_cod_depositor_comments
;
The following automatic conversions were performed:
'_symmetry_cell_setting' value 'Triclinic' changed to 'triclinic'
according to '/home/saulius/struct/CIF-dictionaries/cif_core.dic'
dictionary named 'cif_core.dic' version 2.4.1 from 2010-06-29.

Automatic conversion script
Id: cif_fix_enum 1527 2010-12-29 10:47:43Z saulius 

The following automatic conversions were performed:

'_symmetry_cell_setting' value 'Triclinic' changed to 'triclinic'
according to /home/saulius/struct/CIF-dictionaries/cif_core.dic
dictionary named 'cif_core.dic' version 2.4.1 from 2010-06-29.

Automatic conversion script
Id: cif_fix_values 1715 2011-07-08 13:25:40Z adriana 
;
_cod_database_code 2222310
_cod_database_fobs_code 2222310

loop_
_symmetry_equiv_pos_as_xyz
'x, y, z'
'-x, -y, -z'

loop_
_atom_site_type_symbol
_atom_site_label
_atom_site_fract_x
_atom_site_fract_y
_atom_site_fract_z
_atom_site_U_iso_or_equiv
_atom_site_adp_type
_atom_site_calc_flag
_atom_site_refinement_flags
_atom_site_occupancy
_atom_site_disorder_assembly
_atom_site_disorder_group
Zn Zn1 0.08495(4) 0.22680(4) 0.14633(3) 0.05247(17) Uani d . 1 . .
Zn Zn2 0.20169(5) 0.50951(4) 0.22548(3) 0.05443(17) Uani d . 1 . .
N N1 0.0865(3) 0.0549(3) 0.1233(2) 0.0569(8) Uani d . 1 . .
N N2 0.3245(3) 0.2542(3) 0.1953(2) 0.0536(7) Uani d . 1 . .
N N3 0.4056(3) 0.4539(3) 0.2503(2) 0.0566(8) Uani d . 1 . .
N N4 0.3384(3) 0.6668(3) 0.2863(2) 0.0618(8) Uani d . 1 . .
C C1 -0.2122(4) 0.0545(4) 0.1133(2) 0.0597(10) Uani d . 1 . .
C C2 -0.3590(4) 0.0315(4) 0.1036(3) 0.0719(12) Uani d . 1 . .
H H2 -0.3898 0.0983 0.1070 0.086 Uiso calc R 1 . .
C C3 -0.4571(5) -0.0861(5) 0.0895(3) 0.0774(13) Uani d . 1 . .
H H3 -0.5528 -0.0975 0.0838 0.093 Uiso calc R 1 . .
C C4 -0.4167(5) -0.1883(5) 0.0836(3) 0.0751(12) Uani d . 1 . .
H H4 -0.4839 -0.2682 0.0752 0.090 Uiso calc R 1 . .
C C5 -0.2739(5) -0.1683(4) 0.0907(3) 0.0692(11) Uani d . 1 . .
H H5 -0.2455 -0.2364 0.0861 0.083 Uiso calc R 1 . .
C C6 -0.1709(4) -0.0504(3) 0.1043(2) 0.0544(9) Uani d . 1 . .
C C7 -0.0231(4) -0.0419(4) 0.1092(2) 0.0566(9) Uani d . 1 . .
H H7 -0.0080 -0.1163 0.1011 0.068 Uiso calc R 1 . .
C C8 0.2267(4) 0.0441(4) 0.1272(3) 0.0612(10) Uani d . 1 . .
H H8A 0.2710 0.0709 0.0761 0.073 Uiso calc R 1 . .
H H8B 0.2175 -0.0418 0.1332 0.073 Uiso calc R 1 . .
C C9 0.3153(4) 0.1239(4) 0.2005(3) 0.0628(10) Uani d . 1 . .
H H9A 0.2744 0.0921 0.2516 0.075 Uiso calc R 1 . .
H H9B 0.4098 0.1206 0.2024 0.075 Uiso calc R 1 . .
C C10 0.4315(4) 0.3269(4) 0.1393(3) 0.0664(11) Uani d . 1 . .
H H10A 0.5082 0.2954 0.1376 0.080 Uiso calc R 1 . .
H H10B 0.3882 0.3223 0.0829 0.080 Uiso calc R 1 . .
C C11 0.4848(4) 0.4573(4) 0.1762(3) 0.0694(11) Uani d . 1 . .
H H11A 0.5858 0.4853 0.1921 0.083 Uiso calc R 1 . .
H H11B 0.4670 0.5127 0.1366 0.083 Uiso calc R 1 . .
C C12 0.3722(4) 0.3261(4) 0.2764(2) 0.0546(9) Uani d . 1 . .
H H12 0.4596 0.3164 0.2992 0.065 Uiso calc R 1 . .
C C13 0.2647(4) 0.2889(3) 0.3391(2) 0.0520(8) Uani d . 1 . .
C C14 0.2967(5) 0.2487(4) 0.4157(3) 0.0667(11) Uani d . 1 . .
H H14 0.3854 0.2435 0.4276 0.080 Uiso calc R 1 . .
C C15 0.1989(5) 0.2163(5) 0.4743(3) 0.0780(13) Uani d . 1 . .
H H15 0.2220 0.1906 0.5257 0.094 Uiso calc R 1 . .
C C16 0.0674(5) 0.2222(5) 0.4565(3) 0.0785(13) Uani d . 1 . .
H H16 0.0010 0.1994 0.4958 0.094 Uiso calc R 1 . .
C C17 0.0326(4) 0.2613(4) 0.3813(3) 0.0613(10) Uani d . 1 . .
H H17 -0.0570 0.2652 0.3705 0.074 Uiso calc R 1 . .
C C18 0.1289(4) 0.2953(3) 0.3212(2) 0.0477(8) Uani d . 1 . .
C C19 0.4876(4) 0.5472(4) 0.3184(3) 0.0697(11) Uani d . 1 . .
H H19A 0.5846 0.5499 0.3242 0.084 Uiso calc R 1 . .
H H19B 0.4467 0.5235 0.3709 0.084 Uiso calc R 1 . .
C C20 0.4862(4) 0.6744(4) 0.2993(3) 0.0731(12) Uani d . 1 . .
H H20A 0.5351 0.7340 0.3454 0.088 Uiso calc R 1 . .
H H20B 0.5344 0.7017 0.2494 0.088 Uiso calc R 1 . .
C C21 0.3042(4) 0.7583(4) 0.3131(3) 0.0612(10) Uani d . 1 . .
H H21 0.3772 0.8267 0.3392 0.073 Uiso calc R 1 . .
C C22 0.1655(4) 0.7655(4) 0.3069(2) 0.0566(9) Uani d . 1 . .
C C23 0.1567(5) 0.8780(4) 0.3388(3) 0.0633(10) Uani d . 1 . .
H H23 0.2382 0.9391 0.3641 0.076 Uiso calc R 1 . .
C C24 0.0333(5) 0.9001(4) 0.3339(3) 0.0696(11) Uani d . 1 . .
H H24 0.0307 0.9755 0.3545 0.084 Uiso calc R 1 . .
C C25 -0.0882(5) 0.8085(4) 0.2975(3) 0.0702(11) Uani d . 1 . .
H H25 -0.1731 0.8225 0.2930 0.084 Uiso calc R 1 . .
C C26 -0.0841(4) 0.6961(4) 0.2678(3) 0.0630(10) Uani d . 1 . .
H H26 -0.1677 0.6347 0.2452 0.076 Uiso calc R 1 . .
C C27 0.0417(4) 0.6716(4) 0.2707(2) 0.0537(9) Uani d . 1 . .
C C28 0.1736(4) 0.4442(5) 0.0426(3) 0.0613(10) Uani d . 1 . .
C C29 0.1851(7) 0.4939(6) -0.0427(3) 0.0991(18) Uani d . 1 . .
H H29A 0.2444 0.4622 -0.0733 0.149 Uiso calc R 1 . .
H H29B 0.2259 0.5830 -0.0374 0.149 Uiso calc R 1 . .
H H29C 0.0926 0.4684 -0.0719 0.149 Uiso calc R 1 . .
O O1 -0.1248(3) 0.1685(3) 0.1286(2) 0.0772(9) Uani d . 1 . .
O O2 0.0941(2) 0.3340(2) 0.24742(14) 0.0472(5) Uani d . 1 . .
O O3 0.1323(4) 0.3318(3) 0.04947(18) 0.0733(8) Uani d . 1 . .
O O4 0.2108(4) 0.5244(3) 0.1030(2) 0.0794(9) Uani d . 1 . .
O O5 0.0387(3) 0.5631(3) 0.2420(2) 0.0691(8) Uani d . 1 . .
O O6 0.2092(3) 0.6480(3) 0.7851(2) 0.0703(8) Uani d . 1 . .
H H6A 0.2034 0.7153 0.8090 0.105 Uiso d R 1 . .
H H6B 0.1418 0.5853 0.7990 0.105 Uiso d R 1 . .
O O7 0.1725(9) 0.7596(7) 0.0605(5) 0.213(4) Uani d . 1 . .
H H7A 0.2031 0.7019 0.0718 0.320 Uiso d R 1 . .
H H7B 0.2001 0.7860 0.0128 0.320 Uiso d R 1 . .
C C30 0.2098(9) 0.5605(8) 0.5762(4) 0.127(3) Uani d . 1 . .
H H30A 0.2234 0.4844 0.5905 0.153 Uiso calc R 1 . .
H H30B 0.1117 0.5502 0.5817 0.153 Uiso calc R 1 . .
C C31 0.2435(14) 0.5870(10) 0.4942(5) 0.199(6) Uani d . 1 . .
H H31A 0.1894 0.6334 0.4710 0.299 Uiso calc R 1 . .
H H31B 0.2215 0.5107 0.4609 0.299 Uiso calc R 1 . .
H H31C 0.3427 0.6350 0.4944 0.299 Uiso calc R 1 . .
O O8 0.3030(4) 0.6641(5) 0.6310(3) 0.1170(15) Uani d . 1 . .
H H8 0.2853 0.6509 0.6796 0.175 Uiso calc R 1 . .
C C32 0.6498(10) 0.0359(9) 0.4137(6) 0.139(3) Uani d U 1 . .
H H32A 0.6157 -0.0467 0.4342 0.167 Uiso calc R 1 . .
H H32B 0.7338 0.0879 0.4482 0.167 Uiso calc R 1 . .
C C33 0.6737(12) 0.0333(9) 0.3300(7) 0.185(5) Uani d . 1 . .
H H33A 0.6241 -0.0489 0.3049 0.278 Uiso calc R 1 . .
H H33B 0.7733 0.0557 0.3249 0.278 Uiso calc R 1 . .
H H33C 0.6402 0.0911 0.3022 0.278 Uiso calc RD 1 . .
O O9 0.5470(10) 0.0873(7) 0.4090(7) 0.232(4) Uani d U 1 . .
H H9 0.5842 0.1632 0.4112 0.349 Uiso calc RD 1 . .

loop_
_atom_site_aniso_label
_atom_site_aniso_U_11
_atom_site_aniso_U_22
_atom_site_aniso_U_33
_atom_site_aniso_U_12
_atom_site_aniso_U_13
_atom_site_aniso_U_23
Zn1 0.0555(3) 0.0558(3) 0.0513(3) 0.0263(2) 0.00372(19) 0.00521(19)
Zn2 0.0532(3) 0.0547(3) 0.0556(3) 0.0197(2) 0.00390(19) 0.00497(19)
N1 0.0601(19) 0.065(2) 0.0561(18) 0.0347(17) 0.0064(15) 0.0058(15)
N2 0.0495(17) 0.0658(19) 0.0560(18) 0.0310(15) 0.0136(14) 0.0149(15)
N3 0.0444(16) 0.064(2) 0.065(2) 0.0221(15) 0.0084(14) 0.0114(15)
N4 0.0450(17) 0.067(2) 0.070(2) 0.0161(15) 0.0042(15) 0.0061(17)
C1 0.055(2) 0.068(3) 0.058(2) 0.027(2) 0.0006(18) -0.0042(19)
C2 0.054(2) 0.071(3) 0.090(3) 0.025(2) -0.003(2) -0.010(2)
C3 0.058(3) 0.094(4) 0.081(3) 0.028(2) 0.006(2) -0.001(3)
C4 0.068(3) 0.072(3) 0.071(3) 0.007(2) 0.002(2) 0.003(2)
C5 0.081(3) 0.058(2) 0.070(3) 0.026(2) 0.002(2) 0.006(2)
C6 0.061(2) 0.055(2) 0.049(2) 0.0223(18) 0.0014(17) 0.0055(16)
C7 0.064(2) 0.052(2) 0.062(2) 0.0295(19) 0.0052(18) 0.0042(17)
C8 0.059(2) 0.066(2) 0.070(3) 0.036(2) 0.0111(19) 0.004(2)
C9 0.057(2) 0.079(3) 0.069(2) 0.043(2) 0.0110(19) 0.018(2)
C10 0.053(2) 0.086(3) 0.069(3) 0.032(2) 0.0218(19) 0.017(2)
C11 0.050(2) 0.079(3) 0.083(3) 0.023(2) 0.022(2) 0.020(2)
C12 0.0420(18) 0.074(2) 0.052(2) 0.0271(17) 0.0007(15) 0.0081(18)
C13 0.051(2) 0.060(2) 0.051(2) 0.0270(17) 0.0050(16) 0.0091(16)
C14 0.060(2) 0.090(3) 0.059(2) 0.039(2) 0.0000(19) 0.013(2)
C15 0.090(3) 0.101(4) 0.052(2) 0.044(3) 0.007(2) 0.023(2)
C16 0.081(3) 0.105(4) 0.059(3) 0.040(3) 0.026(2) 0.024(2)
C17 0.050(2) 0.077(3) 0.061(2) 0.0260(19) 0.0149(18) 0.010(2)
C18 0.0456(18) 0.055(2) 0.0439(18) 0.0192(16) 0.0037(14) 0.0028(15)
C19 0.041(2) 0.079(3) 0.083(3) 0.0179(19) -0.0087(19) -0.003(2)
C20 0.048(2) 0.068(3) 0.095(3) 0.0106(19) 0.006(2) 0.003(2)
C21 0.053(2) 0.055(2) 0.070(3) 0.0144(18) 0.0028(19) 0.0009(19)
C22 0.059(2) 0.051(2) 0.059(2) 0.0181(17) 0.0044(17) 0.0121(17)
C23 0.066(2) 0.055(2) 0.065(2) 0.0166(19) 0.0029(19) 0.0028(18)
C24 0.086(3) 0.055(2) 0.074(3) 0.031(2) 0.020(2) 0.010(2)
C25 0.068(3) 0.076(3) 0.074(3) 0.034(2) 0.014(2) 0.010(2)
C26 0.054(2) 0.062(2) 0.070(3) 0.0180(18) 0.0047(19) 0.0014(19)
C27 0.054(2) 0.053(2) 0.055(2) 0.0200(17) 0.0063(16) 0.0032(17)
C28 0.061(2) 0.085(3) 0.053(2) 0.042(2) 0.0157(18) 0.017(2)
C29 0.140(5) 0.107(4) 0.064(3) 0.057(4) 0.021(3) 0.029(3)
O1 0.0533(16) 0.0614(18) 0.116(3) 0.0245(14) -0.0111(16) -0.0170(17)
O2 0.0396(12) 0.0561(14) 0.0486(13) 0.0202(10) 0.0035(10) 0.0065(10)
O3 0.097(2) 0.075(2) 0.0534(16) 0.0353(17) 0.0087(15) 0.0175(14)
O4 0.110(3) 0.076(2) 0.0631(19) 0.0431(19) 0.0184(17) 0.0240(16)
O5 0.0545(15) 0.0592(17) 0.090(2) 0.0205(13) -0.0054(14) -0.0136(15)
O6 0.0563(16) 0.0773(19) 0.080(2) 0.0279(14) 0.0070(14) 0.0029(15)
O7 0.290(10) 0.149(6) 0.199(8) 0.087(6) -0.036(7) 0.008(5)
C30 0.158(7) 0.158(7) 0.089(4) 0.090(6) -0.008(4) -0.005(4)
C31 0.296(15) 0.171(9) 0.074(5) 0.011(9) 0.045(6) -0.008(5)
O8 0.094(3) 0.174(4) 0.076(2) 0.044(3) -0.002(2) -0.012(3)
C32 0.139(3) 0.139(3) 0.139(3) 0.0500(13) 0.0112(10) 0.0098(10)
C33 0.205(11) 0.136(7) 0.158(9) -0.014(7) 0.053(8) -0.001(6)
O9 0.232(4) 0.232(4) 0.233(4) 0.0837(17) 0.0205(11) 0.0152(11)

loop_
_atom_type_symbol
_atom_type_description
_atom_type_scat_dispersion_real
_atom_type_scat_dispersion_imag
_atom_type_scat_source
C C 0.0033 0.0016 'International Tables Vol C Tables 4.2.6.8 and 6.1.1.4'
H H 0.0000 0.0000 'International Tables Vol C Tables 4.2.6.8 and 6.1.1.4'
N N 0.0061 0.0033 'International Tables Vol C Tables 4.2.6.8 and 6.1.1.4'
O O 0.0106 0.0060 'International Tables Vol C Tables 4.2.6.8 and 6.1.1.4'
Zn Zn 0.2839 1.4301 'International Tables Vol C Tables 4.2.6.8 and 6.1.1.4'

loop_
_geom_angle_atom_site_label_1
_geom_angle_atom_site_label_2
_geom_angle_atom_site_label_3
_geom_angle_site_symmetry_1
_geom_angle_site_symmetry_3
_geom_angle
_geom_angle_publ_flag
O2 Zn1 O3 . . 108.98(12) n
O2 Zn1 O1 . . 93.56(11) n
O3 Zn1 O1 . . 98.80(15) n
O2 Zn1 N1 . . 135.96(11) n
O3 Zn1 N1 . . 113.08(13) n
O1 Zn1 N1 . . 92.47(13) n
O2 Zn1 N2 . . 84.15(10) n
O3 Zn1 N2 . . 96.71(12) n
O1 Zn1 N2 . . 164.21(13) n
N1 Zn1 N2 . . 78.67(12) n
O2 Zn2 O4 . . 109.20(12) n
O2 Zn2 O5 . . 93.41(11) n
O4 Zn2 O5 . . 99.82(14) n
O2 Zn2 N4 . . 139.65(12) n
O4 Zn2 N4 . . 109.35(14) n
O5 Zn2 N4 . . 91.40(13) n
O2 Zn2 N3 . . 84.67(10) n
O4 Zn2 N3 . . 97.01(13) n
O5 Zn2 N3 . . 162.73(13) n
N4 Zn2 N3 . . 79.32(13) n
C7 N1 C8 . . 119.3(3) ?
C7 N1 Zn1 . . 124.7(3) ?
C8 N1 Zn1 . . 115.9(3) ?
C12 N2 C9 . . 112.3(3) ?
C12 N2 C10 . . 103.0(3) ?
C9 N2 C10 . . 113.8(3) ?
C12 N2 Zn1 . . 113.4(2) ?
C9 N2 Zn1 . . 101.4(2) ?
C10 N2 Zn1 . . 113.3(2) ?
C12 N3 C11 . . 103.6(3) ?
C12 N3 C19 . . 111.6(3) ?
C11 N3 C19 . . 113.1(3) ?
C12 N3 Zn2 . . 113.5(2) ?
C11 N3 Zn2 . . 114.1(2) ?
C19 N3 Zn2 . . 101.3(2) ?
C21 N4 C20 . . 119.6(4) ?
C21 N4 Zn2 . . 124.6(3) ?
C20 N4 Zn2 . . 115.8(3) ?
O1 C1 C2 . . 118.7(4) ?
O1 C1 C6 . . 124.7(4) ?
C2 C1 C6 . . 116.6(4) ?
C3 C2 C1 . . 121.9(4) ?
C3 C2 H2 . . 119.1 ?
C1 C2 H2 . . 119.1 ?
C2 C3 C4 . . 121.3(4) ?
C2 C3 H3 . . 119.4 ?
C4 C3 H3 . . 119.4 ?
C5 C4 C3 . . 118.1(4) ?
C5 C4 H4 . . 121.0 ?
C3 C4 H4 . . 121.0 ?
C4 C5 C6 . . 122.4(4) ?
C4 C5 H5 . . 118.8 ?
C6 C5 H5 . . 118.8 ?
C5 C6 C1 . . 119.6(4) ?
C5 C6 C7 . . 116.9(4) ?
C1 C6 C7 . . 123.4(3) ?
N1 C7 C6 . . 127.4(3) ?
N1 C7 H7 . . 116.3 ?
C6 C7 H7 . . 116.3 ?
N1 C8 C9 . . 108.4(3) ?
N1 C8 H8A . . 110.0 ?
C9 C8 H8A . . 110.0 ?
N1 C8 H8B . . 110.0 ?
C9 C8 H8B . . 110.0 ?
H8A C8 H8B . . 108.4 ?
N2 C9 C8 . . 111.1(3) ?
N2 C9 H9A . . 109.4 ?
C8 C9 H9A . . 109.4 ?
N2 C9 H9B . . 109.4 ?
C8 C9 H9B . . 109.4 ?
H9A C9 H9B . . 108.0 ?
C11 C10 N2 . . 105.4(3) ?
C11 C10 H10A . . 110.7 ?
N2 C10 H10A . . 110.7 ?
C11 C10 H10B . . 110.7 ?
N2 C10 H10B . . 110.7 ?
H10A C10 H10B . . 108.8 ?
N3 C11 C10 . . 105.2(3) ?
N3 C11 H11A . . 110.7 ?
C10 C11 H11A . . 110.7 ?
N3 C11 H11B . . 110.7 ?
C10 C11 H11B . . 110.7 ?
H11A C11 H11B . . 108.8 ?
N3 C12 N2 . . 101.1(3) ?
N3 C12 C13 . . 114.4(3) ?
N2 C12 C13 . . 113.5(3) ?
N3 C12 H12 . . 109.2 ?
N2 C12 H12 . . 109.2 ?
C13 C12 H12 . . 109.2 ?
C14 C13 C18 . . 119.1(3) ?
C14 C13 C12 . . 120.7(3) ?
C18 C13 C12 . . 120.2(3) ?
C15 C14 C13 . . 120.9(4) ?
C15 C14 H14 . . 119.5 ?
C13 C14 H14 . . 119.5 ?
C16 C15 C14 . . 119.7(4) ?
C16 C15 H15 . . 120.1 ?
C14 C15 H15 . . 120.1 ?
C17 C16 C15 . . 120.7(4) ?
C17 C16 H16 . . 119.6 ?
C15 C16 H16 . . 119.6 ?
C16 C17 C18 . . 121.0(4) ?
C16 C17 H17 . . 119.5 ?
C18 C17 H17 . . 119.5 ?
O2 C18 C17 . . 120.8(3) ?
O2 C18 C13 . . 120.7(3) ?
C17 C18 C13 . . 118.6(3) ?
N3 C19 C20 . . 110.2(4) ?
N3 C19 H19A . . 109.6 ?
C20 C19 H19A . . 109.6 ?
N3 C19 H19B . . 109.6 ?
C20 C19 H19B . . 109.6 ?
H19A C19 H19B . . 108.1 ?
N4 C20 C19 . . 108.8(3) ?
N4 C20 H20A . . 109.9 ?
C19 C20 H20A . . 109.9 ?
N4 C20 H20B . . 109.9 ?
C19 C20 H20B . . 109.9 ?
H20A C20 H20B . . 108.3 ?
N4 C21 C22 . . 126.8(4) ?
N4 C21 H21 . . 116.6 ?
C22 C21 H21 . . 116.6 ?
C27 C22 C23 . . 118.9(4) ?
C27 C22 C21 . . 125.2(4) ?
C23 C22 C21 . . 115.9(4) ?
C24 C23 C22 . . 122.4(4) ?
C24 C23 H23 . . 118.8 ?
C22 C23 H23 . . 118.8 ?
C23 C24 C25 . . 118.7(4) ?
C23 C24 H24 . . 120.6 ?
C25 C24 H24 . . 120.6 ?
C24 C25 C26 . . 120.4(4) ?
C24 C25 H25 . . 119.8 ?
C26 C25 H25 . . 119.8 ?
C25 C26 C27 . . 122.1(4) ?
C25 C26 H26 . . 118.9 ?
C27 C26 H26 . . 118.9 ?
O5 C27 C26 . . 119.3(4) ?
O5 C27 C22 . . 123.3(3) ?
C26 C27 C22 . . 117.4(4) ?
O3 C28 O4 . . 124.7(4) ?
O3 C28 C29 . . 119.7(4) ?
O4 C28 C29 . . 115.7(4) ?
C28 C29 H29A . . 109.5 ?
C28 C29 H29B . . 109.5 ?
H29A C29 H29B . . 109.5 ?
C28 C29 H29C . . 109.5 ?
H29A C29 H29C . . 109.5 ?
H29B C29 H29C . . 109.5 ?
C1 O1 Zn1 . . 127.1(3) ?
C18 O2 Zn1 . . 116.5(2) ?
C18 O2 Zn2 . . 116.3(2) ?
Zn1 O2 Zn2 . . 108.80(11) ?
C28 O3 Zn1 . . 133.2(3) ?
C28 O4 Zn2 . . 131.8(3) ?
C27 O5 Zn2 . . 128.0(2) ?
H6A O6 H6B . . 108.8 ?
H7A O7 H7B . . 108.3 ?
C31 C30 O8 . . 107.5(8) ?
C31 C30 H30A . . 110.2 ?
O8 C30 H30A . . 110.2 ?
C31 C30 H30B . . 110.2 ?
O8 C30 H30B . . 110.2 ?
H30A C30 H30B . . 108.5 ?
C30 C31 H31A . . 109.5 ?
C30 C31 H31B . . 109.5 ?
H31A C31 H31B . . 109.5 ?
C30 C31 H31C . . 109.5 ?
H31A C31 H31C . . 109.5 ?
H31B C31 H31C . . 109.5 ?
C30 O8 H8 . . 109.5 ?
O9 C32 C33 . . 99.1(10) ?
O9 C32 H32A . . 111.9 ?
C33 C32 H32A . . 111.9 ?
O9 C32 H32B . . 111.9 ?
C33 C32 H32B . . 112.0 ?
H32A C32 H32B . . 109.6 ?
C32 C33 H33A . . 109.5 ?
C32 C33 H33B . . 109.5 ?
H33A C33 H33B . . 109.5 ?
C32 C33 H33C . . 109.5 ?
H33A C33 H33C . . 109.5 ?
H33B C33 H33C . . 109.5 ?
C32 O9 H9 . . 109.5 ?

loop_
_geom_bond_atom_site_label_1
_geom_bond_atom_site_label_2
_geom_bond_site_symmetry_2
_geom_bond_distance
_geom_bond_publ_flag
Zn1 O2 . 1.984(2) y
Zn1 O3 . 1.984(3) y
Zn1 O1 . 1.986(3) y
Zn1 N1 . 2.011(3) y
Zn1 N2 . 2.407(3) y
Zn2 O2 . 1.987(2) y
Zn2 O4 . 1.987(3) y
Zn2 O5 . 1.991(3) y
Zn2 N4 . 2.019(3) y
Zn2 N3 . 2.386(3) y
N1 C7 . 1.265(5) ?
N1 C8 . 1.468(5) ?
N2 C12 . 1.474(5) ?
N2 C9 . 1.479(5) ?
N2 C10 . 1.493(5) ?
N3 C12 . 1.474(5) ?
N3 C11 . 1.476(5) ?
N3 C19 . 1.485(5) ?
N4 C21 . 1.292(5) ?
N4 C20 . 1.469(5) ?
C1 O1 . 1.302(5) ?
C1 C2 . 1.412(6) ?
C1 C6 . 1.421(5) ?
C2 C3 . 1.368(7) ?
C2 H2 . 0.9300 ?
C3 C4 . 1.381(7) ?
C3 H3 . 0.9300 ?
C4 C5 . 1.378(7) ?
C4 H4 . 0.9300 ?
C5 C6 . 1.389(6) ?
C5 H5 . 0.9300 ?
C6 C7 . 1.463(5) ?
C7 H7 . 0.9300 ?
C8 C9 . 1.495(6) ?
C8 H8A . 0.9700 ?
C8 H8B . 0.9700 ?
C9 H9A . 0.9700 ?
C9 H9B . 0.9700 ?
C10 C11 . 1.491(7) ?
C10 H10A . 0.9700 ?
C10 H10B . 0.9700 ?
C11 H11A . 0.9700 ?
C11 H11B . 0.9700 ?
C12 C13 . 1.496(5) ?
C12 H12 . 0.9800 ?
C13 C14 . 1.387(5) ?
C13 C18 . 1.415(5) ?
C14 C15 . 1.378(6) ?
C14 H14 . 0.9300 ?
C15 C16 . 1.370(7) ?
C15 H15 . 0.9300 ?
C16 C17 . 1.370(6) ?
C16 H16 . 0.9300 ?
C17 C18 . 1.387(5) ?
C17 H17 . 0.9300 ?
C18 O2 . 1.350(4) ?
C19 C20 . 1.515(7) ?
C19 H19A . 0.9700 ?
C19 H19B . 0.9700 ?
C20 H20A . 0.9700 ?
C20 H20B . 0.9700 ?
C21 C22 . 1.435(6) ?
C21 H21 . 0.9300 ?
C22 C27 . 1.406(5) ?
C22 C23 . 1.414(6) ?
C23 C24 . 1.361(6) ?
C23 H23 . 0.9300 ?
C24 C25 . 1.381(7) ?
C24 H24 . 0.9300 ?
C25 C26 . 1.382(6) ?
C25 H25 . 0.9300 ?
C26 C27 . 1.400(6) ?
C26 H26 . 0.9300 ?
C27 O5 . 1.308(5) ?
C28 O3 . 1.225(5) ?
C28 O4 . 1.256(5) ?
C28 C29 . 1.500(6) ?
C29 H29A . 0.9600 ?
C29 H29B . 0.9600 ?
C29 H29C . 0.9600 ?
O6 H6A . 0.8774 ?
O6 H6B . 0.8491 ?
O7 H7A . 0.8487 ?
O7 H7B . 0.8620 ?
C30 C31 . 1.400(10) ?
C30 O8 . 1.452(9) ?
C30 H30A . 0.9700 ?
C30 H30B . 0.9700 ?
C31 H31A . 0.9600 ?
C31 H31B . 0.9600 ?
C31 H31C . 0.9600 ?
O8 H8 . 0.8200 ?
C32 O9 . 1.370(11) ?
C32 C33 . 1.383(12) ?
C32 H32A . 0.9700 ?
C32 H32B . 0.9700 ?
C33 H33A . 0.9600 ?
C33 H33B . 0.9600 ?
C33 H33C . 0.9600 ?
O9 H9 . 0.8200 ?

loop_
_geom_hbond_atom_site_label_D
_geom_hbond_atom_site_label_H
_geom_hbond_atom_site_label_A
_geom_hbond_site_symmetry_A
_geom_hbond_distance_DH
_geom_hbond_distance_HA
_geom_hbond_distance_DA
_geom_hbond_angle_DHA
_geom_hbond_publ_flag
C8 H8B O7 1_545 0.97 2.41 3.259(8) 145 y
C12 H12 O8 2_666 0.98 2.52 3.482(5) 169 y
O6 H6B O5 2_566 0.85 2.06 2.804(4) 146 y
O6 H6A O1 2_566 0.88 2.05 2.896(4) 161 y
O7 H7A O4 . 0.85 2.15 2.971(8) 162 y
O7 H7B O1 2_565 0.86 2.48 3.225(9) 145 y
O8 H8 O6 . 0.82 1.91 2.701(5) 163 y
O9 H9 O8 2_666 0.82 2.08 2.849(9) 157 y

loop_
_geom_torsion_atom_site_label_1
_geom_torsion_atom_site_label_2
_geom_torsion_atom_site_label_3
_geom_torsion_atom_site_label_4
_geom_torsion_site_symmetry_1
_geom_torsion_site_symmetry_2
_geom_torsion_site_symmetry_3
_geom_torsion_site_symmetry_4
_geom_torsion
_geom_torsion_publ_flag
O2 Zn1 N1 C7 . . . . 94.1(3) ?
O3 Zn1 N1 C7 . . . . -104.3(3) ?
O1 Zn1 N1 C7 . . . . -3.6(3) ?
N2 Zn1 N1 C7 . . . . 163.2(3) ?
O2 Zn1 N1 C8 . . . . -83.2(3) ?
O3 Zn1 N1 C8 . . . . 78.5(3) ?
O1 Zn1 N1 C8 . . . . 179.1(3) ?
N2 Zn1 N1 C8 . . . . -14.1(3) ?
O2 Zn1 N2 C12 . . . . 3.6(2) ?
O3 Zn1 N2 C12 . . . . 112.1(3) ?
O1 Zn1 N2 C12 . . . . -78.7(5) ?
N1 Zn1 N2 C12 . . . . -135.6(3) ?
O2 Zn1 N2 C9 . . . . 124.3(2) ?
O3 Zn1 N2 C9 . . . . -127.2(2) ?
O1 Zn1 N2 C9 . . . . 41.9(5) ?
N1 Zn1 N2 C9 . . . . -15.0(2) ?
O2 Zn1 N2 C10 . . . . -113.3(3) ?
O3 Zn1 N2 C10 . . . . -4.8(3) ?
O1 Zn1 N2 C10 . . . . 164.3(4) ?
N1 Zn1 N2 C10 . . . . 107.5(3) ?
O2 Zn2 N3 C12 . . . . -4.4(2) ?
O4 Zn2 N3 C12 . . . . -113.1(3) ?
O5 Zn2 N3 C12 . . . . 79.9(5) ?
N4 Zn2 N3 C12 . . . . 138.4(3) ?
O2 Zn2 N3 C11 . . . . 114.0(3) ?
O4 Zn2 N3 C11 . . . . 5.3(3) ?
O5 Zn2 N3 C11 . . . . -161.7(4) ?
N4 Zn2 N3 C11 . . . . -103.2(3) ?
O2 Zn2 N3 C19 . . . . -124.1(3) ?
O4 Zn2 N3 C19 . . . . 127.2(3) ?
O5 Zn2 N3 C19 . . . . -39.8(5) ?
N4 Zn2 N3 C19 . . . . 18.7(3) ?
O2 Zn2 N4 C21 . . . . -101.8(4) ?
O4 Zn2 N4 C21 . . . . 96.1(4) ?
O5 Zn2 N4 C21 . . . . -4.9(4) ?
N3 Zn2 N4 C21 . . . . -170.2(4) ?
O2 Zn2 N4 C20 . . . . 78.5(3) ?
O4 Zn2 N4 C20 . . . . -83.6(3) ?
O5 Zn2 N4 C20 . . . . 175.5(3) ?
N3 Zn2 N4 C20 . . . . 10.2(3) ?
O1 C1 C2 C3 . . . . -178.3(5) ?
C6 C1 C2 C3 . . . . 2.4(7) ?
C1 C2 C3 C4 . . . . -0.3(8) ?
C2 C3 C4 C5 . . . . -1.3(7) ?
C3 C4 C5 C6 . . . . 0.8(7) ?
C4 C5 C6 C1 . . . . 1.3(6) ?
C4 C5 C6 C7 . . . . -179.0(4) ?
O1 C1 C6 C5 . . . . 177.9(4) ?
C2 C1 C6 C5 . . . . -2.8(6) ?
O1 C1 C6 C7 . . . . -1.7(6) ?
C2 C1 C6 C7 . . . . 177.6(4) ?
C8 N1 C7 C6 . . . . 179.0(4) ?
Zn1 N1 C7 C6 . . . . 1.8(6) ?
C5 C6 C7 N1 . . . . -178.0(4) ?
C1 C6 C7 N1 . . . . 1.6(6) ?
C7 N1 C8 C9 . . . . -135.9(4) ?
Zn1 N1 C8 C9 . . . . 41.5(4) ?
C12 N2 C9 C8 . . . . 162.5(3) ?
C10 N2 C9 C8 . . . . -81.0(4) ?
Zn1 N2 C9 C8 . . . . 41.1(3) ?
N1 C8 C9 N2 . . . . -56.5(4) ?
C12 N2 C10 C11 . . . . -26.8(4) ?
C9 N2 C10 C11 . . . . -148.6(3) ?
Zn1 N2 C10 C11 . . . . 96.2(3) ?
C12 N3 C11 C10 . . . . 28.0(4) ?
C19 N3 C11 C10 . . . . 149.0(3) ?
Zn2 N3 C11 C10 . . . . -95.8(3) ?
N2 C10 C11 N3 . . . . -0.7(4) ?
C11 N3 C12 N2 . . . . -44.8(3) ?
C19 N3 C12 N2 . . . . -166.8(3) ?
Zn2 N3 C12 N2 . . . . 79.5(3) ?
C11 N3 C12 C13 . . . . -167.2(3) ?
C19 N3 C12 C13 . . . . 70.8(4) ?
Zn2 N3 C12 C13 . . . . -42.9(4) ?
C9 N2 C12 N3 . . . . 166.8(3) ?
C10 N2 C12 N3 . . . . 43.9(3) ?
Zn1 N2 C12 N3 . . . . -79.0(3) ?
C9 N2 C12 C13 . . . . -70.2(4) ?
C10 N2 C12 C13 . . . . 166.9(3) ?
Zn1 N2 C12 C13 . . . . 44.1(4) ?
N3 C12 C13 C14 . . . . -122.5(4) ?
N2 C12 C13 C14 . . . . 122.1(4) ?
N3 C12 C13 C18 . . . . 57.0(5) ?
N2 C12 C13 C18 . . . . -58.4(5) ?
C18 C13 C14 C15 . . . . -0.7(7) ?
C12 C13 C14 C15 . . . . 178.9(4) ?
C13 C14 C15 C16 . . . . 0.9(8) ?
C14 C15 C16 C17 . . . . -0.8(8) ?
C15 C16 C17 C18 . . . . 0.4(8) ?
C16 C17 C18 O2 . . . . -179.9(4) ?
C16 C17 C18 C13 . . . . -0.1(6) ?
C14 C13 C18 O2 . . . . 180.0(4) ?
C12 C13 C18 O2 . . . . 0.4(5) ?
C14 C13 C18 C17 . . . . 0.3(6) ?
C12 C13 C18 C17 . . . . -179.3(4) ?
C12 N3 C19 C20 . . . . -164.7(3) ?
C11 N3 C19 C20 . . . . 78.9(4) ?
Zn2 N3 C19 C20 . . . . -43.7(4) ?
C21 N4 C20 C19 . . . . 142.6(4) ?
Zn2 N4 C20 C19 . . . . -37.8(5) ?
N3 C19 C20 N4 . . . . 56.2(5) ?
C20 N4 C21 C22 . . . . -179.0(4) ?
Zn2 N4 C21 C22 . . . . 1.4(6) ?
N4 C21 C22 C27 . . . . 0.7(7) ?
N4 C21 C22 C23 . . . . -177.9(4) ?
C27 C22 C23 C24 . . . . -1.7(6) ?
C21 C22 C23 C24 . . . . 177.0(4) ?
C22 C23 C24 C25 . . . . 1.1(7) ?
C23 C24 C25 C26 . . . . 0.8(7) ?
C24 C25 C26 C27 . . . . -2.0(7) ?
C25 C26 C27 O5 . . . . 179.6(4) ?
C25 C26 C27 C22 . . . . 1.3(6) ?
C23 C22 C27 O5 . . . . -177.7(4) ?
C21 C22 C27 O5 . . . . 3.6(6) ?
C23 C22 C27 C26 . . . . 0.5(6) ?
C21 C22 C27 C26 . . . . -178.1(4) ?
C2 C1 O1 Zn1 . . . . 179.1(3) ?
C6 C1 O1 Zn1 . . . . -1.6(6) ?
O2 Zn1 O1 C1 . . . . -132.8(4) ?
O3 Zn1 O1 C1 . . . . 117.4(4) ?
N1 Zn1 O1 C1 . . . . 3.6(4) ?
N2 Zn1 O1 C1 . . . . -51.7(7) ?
C17 C18 O2 Zn1 . . . . -114.9(3) ?
C13 C18 O2 Zn1 . . . . 65.3(4) ?
C17 C18 O2 Zn2 . . . . 114.7(3) ?
C13 C18 O2 Zn2 . . . . -65.0(4) ?
O3 Zn1 O2 C18 . . . . -150.8(2) ?
O1 Zn1 O2 C18 . . . . 108.6(2) ?
N1 Zn1 O2 C18 . . . . 11.3(3) ?
N2 Zn1 O2 C18 . . . . -55.7(2) ?
O3 Zn1 O2 Zn2 . . . . -17.05(15) ?
O1 Zn1 O2 Zn2 . . . . -117.62(13) ?
N1 Zn1 O2 Zn2 . . . . 145.11(15) ?
N2 Zn1 O2 Zn2 . . . . 78.06(11) ?
O4 Zn2 O2 C18 . . . . 151.3(2) ?
O5 Zn2 O2 C18 . . . . -107.1(2) ?
N4 Zn2 O2 C18 . . . . -10.9(3) ?
N3 Zn2 O2 C18 . . . . 55.7(2) ?
O4 Zn2 O2 Zn1 . . . . 17.41(15) ?
O5 Zn2 O2 Zn1 . . . . 119.05(13) ?
N4 Zn2 O2 Zn1 . . . . -144.75(16) ?
N3 Zn2 O2 Zn1 . . . . -78.17(12) ?
O4 C28 O3 Zn1 . . . . 7.9(7) ?
C29 C28 O3 Zn1 . . . . -173.5(4) ?
O2 Zn1 O3 C28 . . . . 6.1(4) ?
O1 Zn1 O3 C28 . . . . 103.0(4) ?
N1 Zn1 O3 C28 . . . . -160.5(4) ?
N2 Zn1 O3 C28 . . . . -80.0(4) ?
O3 C28 O4 Zn2 . . . . -7.1(7) ?
C29 C28 O4 Zn2 . . . . 174.2(4) ?
O2 Zn2 O4 C28 . . . . -7.3(4) ?
O5 Zn2 O4 C28 . . . . -104.4(4) ?
N4 Zn2 O4 C28 . . . . 160.6(4) ?
N3 Zn2 O4 C28 . . . . 79.5(4) ?
C26 C27 O5 Zn2 . . . . 172.0(3) ?
C22 C27 O5 Zn2 . . . . -9.8(6) ?
O2 Zn2 O5 C27 . . . . 149.1(3) ?
O4 Zn2 O5 C27 . . . . -100.7(3) ?
N4 Zn2 O5 C27 . . . . 9.2(3) ?
N3 Zn2 O5 C27 . . . . 66.1(6) ?
